data_2006126
loop_
_publ_author_name
'Long, De-Liang'
'Jin, Qun-Hua'
'Xin, Xin-Quan'
'Yu, Kai-bei'

_publ_section_title
;Bis(2,3,5,6,8,9,11,12-octahydro-1,4,7,10,13-pentaoxabenzo[<i>b</i>]cyclopentadecene-<i>O</i>^1^,<i>O</i>^4^,<i>O</i>^7^,<i>O</i>^10^,<i>O</i>^13^)sodium(1+)
 1,1,7,7-Tetracyano-3,5-dithiahepta-1,6-diene-2,6-dithiolate(2 --) (2/1)
;
_journal_issue 5
_journal_name_full 'Acta Crystallographica Section C'
_journal_page_first 554
_journal_page_last 556
_journal_paper_doi 10.1107/S010827019601517X
_journal_volume 53
_journal_year 1997
_chemical_formula_iupac '[Na(C14 H20 O5)2]2 1+.(C9 H2 N4 S4) 2-'
_chemical_formula_moiety 'C65 H82 N4 Na2 O20 S4'
_chemical_formula_sum 'C65 H82 N4 Na2 O20 S4'
_chemical_formula_weight 1413.57
_space_group_IT_number 2
_symmetry_cell_setting triclinic
_symmetry_space_group_name_Hall '-P 1'
_symmetry_space_group_name_H-M 'P -1'
_cell_angle_alpha 105.310(10)
_cell_angle_beta 96.2700(10)
_cell_angle_gamma 106.170(10)
_cell_formula_units_Z 2
_cell_length_a 11.7920(10)
_cell_length_b 15.7990(10)
_cell_length_c 20.925(2)
_cell_measurement_reflns_used 40
_cell_measurement_temperature 289(2)
_cell_measurement_theta_max 17.84
_cell_measurement_theta_min 3.29
_cell_volume 3540.3(6)
_computing_cell_refinement XSCANS
_computing_data_collection 'XSCANS (Siemens, 1994a)'
_computing_data_reduction 'SHELXTL (Siemens, 1994b)'
_computing_molecular_graphics SHELXTL
_computing_publication_material SHELXTL
_computing_structure_refinement 'SHELXL93 (Sheldrick, 1993)'
_computing_structure_solution 'SHELXTL/PC (Sheldrick, 1990)'
_diffrn_ambient_temperature 289(2)
_diffrn_measurement_device 'Siemens P4'
_diffrn_measurement_method 2\q/\w
_diffrn_radiation_monochromator graphite
_diffrn_radiation_source 'fine-focus sealed tube'
_diffrn_radiation_type MoK\a
_diffrn_radiation_wavelength 0.71073
_diffrn_reflns_av_R_equivalents 0.0136
_diffrn_reflns_av_sigmaI/netI 0.0523
_diffrn_reflns_limit_h_max 12
_diffrn_reflns_limit_h_min 0
_diffrn_reflns_limit_k_max 15
_diffrn_reflns_limit_k_min -16
_diffrn_reflns_limit_l_max 22
_diffrn_reflns_limit_l_min -22
_diffrn_reflns_number 10262
_diffrn_reflns_theta_max 23.00
_diffrn_reflns_theta_min 1.83
_diffrn_standards_decay_% 1.5
_diffrn_standards_interval_count 97
_diffrn_standards_number 3
_exptl_absorpt_coefficient_mu 0.220
_exptl_absorpt_correction_type none
_exptl_crystal_colour 'light yellow'
_exptl_crystal_density_diffrn 1.326
_exptl_crystal_density_method 'not measured'
_exptl_crystal_description Sphere
_exptl_crystal_F_000 1492
_exptl_crystal_size_max 0.55
_exptl_crystal_size_mid 0.55
_exptl_crystal_size_min 0.55
_refine_diff_density_max 0.564
_refine_diff_density_min -0.441
_refine_ls_extinction_method none
_refine_ls_goodness_of_fit_all 0.954
_refine_ls_goodness_of_fit_obs 1.193
_refine_ls_matrix_type full
_refine_ls_number_parameters 864
_refine_ls_number_reflns 9711
_refine_ls_number_restraints 5
_refine_ls_restrained_S_all 0.976
_refine_ls_restrained_S_obs 1.225
_refine_ls_R_factor_all 0.0914
_refine_ls_R_factor_obs .0521
_refine_ls_shift/esd_max -0.090
_refine_ls_shift/esd_mean 0.003
_refine_ls_structure_factor_coef Fsqd
_refine_ls_weighting_scheme
;
calc w = 1/[\s^2^(F~o~^2^) + (0.0850P)^2^]
where P = (F~o~^2^ + 2F~c~^2^)/3
;
_refine_ls_wR_factor_all 0.1494
_refine_ls_wR_factor_obs .1368
_reflns_number_observed 5567
_reflns_number_total 9711
_reflns_observed_criterion 'F^2^ > 2\s(F^2^)'
_cod_data_source_file kh1122.cif
_cod_data_source_block xin
_cod_original_cell_volume 3540.3(5)
_cod_database_code 2006126

loop_
_symmetry_equiv_pos_as_xyz
'x, y, z'
'-x, -y, -z'

loop_
_atom_site_aniso_label
_atom_site_aniso_U_11
_atom_site_aniso_U_22
_atom_site_aniso_U_33
_atom_site_aniso_U_12
_atom_site_aniso_U_13
_atom_site_aniso_U_23
Na1 .1117(15) .0760(12) .0707(12) .0509(11) .0001(10) .0081(9)
Na2 .0537(10) .0931(13) .0902(13) .0231(10) .0077(9) -.0025(10)
S1 .0662(7) .0521(6) .0783(8) .0211(6) .0290(6) .0193(6)
S2 .0773(8) .0663(7) .0733(8) .0271(6) .0376(6) .0287(6)
S3 .0717(8) .0713(8) .0867(9) .0080(7) .0111(7) .0294(7)
S4 .0619(7) .0565(7) .0661(7) .0210(5) .0161(6) .0226(5)
O1 .137(3) .094(2) .099(3) .073(2) .067(2) .048(2)
O2 .333(8) .166(4) .065(3) .172(5) .000(3) -.004(3)
O3 .078(2) .093(2) .078(2) .018(2) .009(2) .024(2)
O4 .060(2) .067(2) .098(2) .027(2) .024(2) .032(2)
O5 .074(2) .102(2) .074(2) .051(2) .032(2) .044(2)
O6 .095(2) .063(2) .039(2) .029(2) .0000(15) .0102(13)
O7 .075(2) .067(2) .082(2) .024(2) .013(2) .025(2)
O8 .083(2) .088(2) .079(2) .039(2) .024(2) .039(2)
O9 .057(2) .071(2) .060(2) .019(2) .0041(15) .0135(15)
O10 .118(3) .078(2) .045(2) .056(2) .018(2) .0201(15)
O11 .068(2) .104(2) .072(2) .036(2) .003(2) .033(2)
O12 .067(2) .088(2) .130(3) .031(2) .029(2) .060(2)
O13 .073(2) .073(2) .099(3) .021(2) .037(2) .030(2)
O14 .100(2) .060(2) .069(2) .016(2) .024(2) .026(2)
O15 .069(2) .081(2) .056(2) .034(2) .008(2) .018(2)
O16 .125(3) .073(2) .056(2) .056(2) -.005(2) .007(2)
O17 .059(2) .065(2) .095(2) .021(2) .009(2) .025(2)
O18 .099(3) .129(3) .081(2) .064(3) .043(2) .037(2)
O19 .074(2) .078(2) .113(3) .030(2) .024(2) .014(2)
O20 .078(2) .076(2) .058(2) .033(2) .000(2) -.005(2)
N1 .081(3) .109(3) .113(4) .037(3) .051(3) .025(3)
N2 .166(5) .065(3) .106(3) .055(3) .068(3) .033(3)
N3 .139(4) .089(3) .098(3) .028(3) -.005(3) .046(3)
N4 .078(3) .164(5) .113(4) .049(3) .034(3) .073(3)
C1 .050(3) .062(3) .076(3) .015(2) .006(2) .033(2)
C2 .085(4) .089(4) .077(3) .019(3) .009(3) .041(3)
C3 .121(5) .108(5) .108(5) .027(4) -.015(4) .063(4)
C4 .094(5) .100(5) .174(7) .033(4) -.012(5) .071(5)
C5 .070(4) .081(4) .165(6) .033(3) .030(4) .065(4)
C6 .060(3) .056(3) .100(4) .022(2) .020(3) .038(3)
C7 .102(4) .085(4) .097(4) .046(3) .018(3) .007(3)
C8 .178(7) .110(5) .107(5) .064(5) .057(5) .022(4)
C9 .178(7) .131(5) .053(3) .063(5) .020(4) .012(3)
C10 .123(5) .096(4) .071(4) .012(4) -.001(4) .020(3)
C11 .072(4) .138(5) .101(4) .036(4) .007(3) .052(4)
C12 .079(4) .117(5) .144(5) .058(3) .042(4) .079(4)
C13 .063(3) .060(3) .102(4) .025(2) .026(3) .029(3)
C14 .060(3) .076(3) .068(3) .021(2) .026(2) .022(2)
C15 .058(3) .058(3) .051(3) .024(2) .007(2) .014(2)
C16 .053(3) .065(3) .066(3) .019(2) .004(2) .022(2)
C17 .052(3) .060(3) .102(4) .025(2) .006(3) .020(3)
C18 .062(3) .068(3) .094(4) .032(3) .012(3) -.001(3)
C19 .065(3) .073(3) .057(3) .023(3) .015(2) .005(2)
C20 .054(3) .052(3) .050(3) .014(2) .003(2) .010(2)
C21 .076(3) .074(3) .045(3) .015(3) .005(2) .014(2)
C22 .072(3) .077(3) .054(3) .009(3) -.001(2) .029(2)
C23 .104(4) .079(4) .089(4) .038(3) .026(3) .047(3)
C24 .106(4) .119(5) .130(5) .068(4) .041(4) .082(4)
C25 .066(3) .060(3) .136(5) .019(3) .022(3) .035(3)
C26 .072(3) .073(3) .074(3) .029(3) .017(3) .006(3)
C27 .066(3) .078(3) .051(3) .020(3) .006(2) .006(2)
C28 .073(3) .084(3) .045(3) .028(3) .003(2) .020(2)
C29 .058(3) .060(3) .060(3) .012(2) .011(2) .022(2)
C30 .084(3) .068(3) .074(3) .026(3) .018(3) .022(3)
C31 .103(4) .075(4) .090(4) .027(3) .025(3) .016(3)
C32 .099(4) .071(4) .068(3) -.003(3) .023(3) .001(3)
C33 .074(3) .083(4) .071(4) .000(3) .008(3) .028(3)
C34 .060(3) .065(3) .057(3) .008(2) .015(2) .022(2)
C35 .064(3) .109(4) .089(4) .023(3) -.008(3) .044(3)
C36 .047(3) .106(4) .139(5) .021(3) .003(3) .058(4)
C37 .076(4) .082(4) .190(7) .044(3) .046(4) .068(4)
C38 .084(4) .076(4) .149(5) .032(3) .061(4) .036(4)
C39 .115(5) .088(4) .081(4) .021(3) .046(3) .030(3)
C40 .116(5) .073(3) .061(3) .019(3) .022(3) .018(3)
C41 .095(4) .071(3) .061(3) .023(3) .009(3) .028(2)
C42 .073(3) .067(3) .071(3) .026(2) .008(3) .035(2)
C43 .068(3) .053(3) .063(3) .023(2) .017(2) .022(2)
C44 .086(3) .066(3) .071(3) .035(3) .022(3) .023(2)
C45 .076(3) .069(3) .095(4) .030(3) .022(3) .024(3)
C46 .060(3) .076(3) .102(4) .028(3) .006(3) .036(3)
C47 .061(3) .073(3) .070(3) .011(3) .006(2) .023(3)
C48 .052(3) .050(2) .061(3) .015(2) .012(2) .015(2)
C49 .078(3) .072(3) .063(3) .019(3) .015(3) .009(2)
C50 .107(4) .081(4) .088(4) .030(3) .040(3) .012(3)
C51 .075(4) .148(6) .138(6) .047(4) .003(4) -.067(5)
C52 .180(8) .311(12) .116(6) .173(9) .087(6) .072(7)
C53 .102(6) .153(7) .222(10) .074(5) .066(7) .069(7)
C54 .056(4) .155(6) .172(7) .040(4) -.006(4) .012(5)
C55 .082(4) .078(4) .095(4) .012(3) -.001(3) .024(3)
C56 .099(4) .059(3) .069(3) .030(3) .002(3) .007(2)
C57 .052(2) .051(2) .038(2) .021(2) .004(2) .016(2)
C58 .059(3) .055(3) .044(2) .027(2) .012(2) .018(2)
C59 .063(3) .070(3) .059(3) .034(3) .014(2) .012(2)
C60 .096(4) .069(3) .053(3) .044(3) .028(2) .019(2)
C61 .071(3) .050(2) .040(2) .022(2) .017(2) .007(2)
C62 .074(3) .055(3) .048(2) .027(2) .018(2) .015(2)
C63 .105(4) .069(3) .055(3) .030(3) .002(3) .016(3)
C64 .082(4) .093(4) .062(3) .045(3) .023(3) .031(3)
C65 .075(3) .049(3) .055(3) .023(3) .013(2) .011(2)

loop_
_atom_site_label
_atom_site_fract_x
_atom_site_fract_y
_atom_site_fract_z
_atom_site_U_iso_or_equiv
_atom_site_thermal_displace_type
_atom_site_calc_flag
_atom_site_refinement_flags
_atom_site_occupancy
_atom_site_disorder_group
_atom_site_type_symbol
Na1 .3652(2) .22798(12) .44845(9) .0860(6) Uani d . 1 . Na
Na2 .78780(15) .22662(13) .01737(9) .0859(6) Uani d . 1 . Na
S1 1.37735(10) .24752(7) -.23671(6) .0640(3) Uani d . 1 . S
S2 1.19534(11) .10005(8) -.20046(6) .0681(3) Uani d . 1 . S
S3 1.35687(11) .48347(8) -.23217(6) .0791(4) Uani d . 1 . S
S4 1.16410(10) .31839(7) -.21990(5) .0600(3) Uani d . 1 . S
O1 .3025(3) .3675(2) .4428(2) .0951(11) Uani d . 1 . O
O2 .3703(6) .3391(4) .5581(2) .179(3) Uani d D 1 . O
O3 .5349(3) .2497(2) .5361(2) .0862(9) Uani d . 1 . O
O4 .5535(3) .2095(2) .4003(2) .0718(8) Uani d . 1 . O
O5 .4550(3) .3321(2) .37231(14) .0733(8) Uani d . 1 . O
O6 .0455(3) .1591(2) .52171(12) .0670(8) Uani d . 1 . O
O7 .2285(3) .0988(2) .56553(15) .0745(8) Uani d . 1 . O
O8 .3284(3) .0655(2) .4459(2) .0775(9) Uani d . 1 . O
O9 .2264(2) .1136(2) .33624(13) .0648(8) Uani d . 1 . O
O10 .0374(3) .1561(2) .39918(13) .0746(9) Uani d . 1 . O
O11 .6154(3) .0625(2) -.06268(15) .0790(9) Uani d . 1 . O
O12 .5735(3) .2276(2) -.0211(2) .0876(10) Uani d . 1 . O
O13 .6833(3) .2652(2) .1142(2) .0798(9) Uani d . 1 . O
O14 .8654(3) .1836(2) .13086(14) .0767(9) Uani d . 1 . O
O15 .7569(3) .0327(2) .02071(14) .0679(8) Uani d . 1 . O
O16 .8369(3) .4223(2) .02568(14) .0836(10) Uani d . 1 . O
O17 .9758(3) .3503(2) .09131(15) .0734(8) Uani d . 1 . O
O18 .9847(4) .2052(3) -.0187(2) .0943(11) Uani d . 1 . O
O19 .8166(3) .1781(2) -.1379(2) .0899(10) Uani d . 1 . O
O20 .7756(3) .3463(2) -.10062(14) .0758(9) Uani d . 1 . O
N1 1.5476(4) .1230(3) -.3263(2) .0987(14) Uani d . 1 . N
N2 1.2986(5) -.1009(3) -.2801(2) .104(2) Uani d . 1 . N
N3 1.1506(5) .5764(3) -.3241(2) .109(2) Uani d . 1 . N
N4 .8967(5) .3557(4) -.2826(2) .109(2) Uani d . 1 . N
C1 .3773(4) .3694(3) .3451(2) .0616(11) Uani d . 1 . C
C2 .3765(5) .3877(3) .2841(2) .0828(14) Uani d . 1 . C
H2 .4296(5) .3730(3) .2567(2) .099 Uiso calc R 1 . H
C3 .2951(6) .4285(4) .2651(3) .112(2) Uani d . 1 . C
H3 .2942(6) .4419(4) .2244(3) .134 Uiso calc R 1 . H
C4 .2157(6) .4500(4) .3041(4) .120(2) Uani d . 1 . C
H4 .1613(6) .4773(4) .2900(4) .143 Uiso calc R 1 . H
C5 .2168(4) .4308(3) .3642(3) .097(2) Uani d . 1 . C
H5 .1624(4) .4445(3) .3910(3) .117 Uiso calc R 1 . H
C6 .2978(4) .3917(3) .3847(3) .0679(12) Uani d . 1 . C
C7 .2907(5) .4274(4) .5021(3) .096(2) Uani d . 1 . C
H7A .2059(5) .4198(4) .5008(3) .115 Uiso calc R 1 . H
H7B .3305(5) .4906(4) .5034(3) .115 Uiso calc R 1 . H
C8 .3374(7) .4143(4) .5604(3) .128(2) Uani d D 1 . C
H8A .4075(7) .4680(4) .5832(3) .154 Uiso calc R 1 . H
H8B .2782(7) .4148(4) .5891(3) .154 Uiso calc R 1 . H
C9 .4339(7) .3226(5) .6100(3) .122(2) Uani d . 1 . C
H9A .3866(7) .2653(5) .6161(3) .146 Uiso calc R 1 . H
H9B .4446(7) .3722(5) .6514(3) .146 Uiso calc R 1 . H
C10 .5498(6) .3160(4) .5998(3) .104(2) Uani d . 1 . C
H10A .6029(6) .3758(4) .6009(3) .125 Uiso calc R 1 . H
H10B .5855(6) .2971(4) .6354(3) .125 Uiso calc R 1 . H
C11 .6463(5) .2465(4) .5184(3) .101(2) Uani d . 1 . C
H11A .6886(5) .2242(4) .5494(3) .122 Uiso calc R 1 . H
H11B .6963(5) .3080(4) .5210(3) .122 Uiso calc R 1 . H
C12 .6216(5) .1829(4) .4483(3) .098(2) Uani d . 1 . C
H12A .6975(5) .1818(4) .4349(3) .118 Uiso calc R 1 . H
H12B .5775(5) .1207(4) .4475(3) .118 Uiso calc R 1 . H
C13 .6234(4) .2830(3) .3813(2) .0721(13) Uani d . 1 . C
H13A .6836(4) .2644(3) .3582(2) .087 Uiso calc R 1 . H
H13B .6645(4) .3357(3) .4210(2) .087 Uiso calc R 1 . H
C14 .5433(4) .3087(3) .3360(2) .0674(12) Uani d . 1 . C
H14A .5888(4) .3611(3) .3235(2) .081 Uiso calc R 1 . H
H14B .5049(4) .2571(3) .2951(2) .081 Uiso calc R 1 . H
C15 .0038(4) .2256(3) .4385(2) .0552(10) Uani d . 1 . C
C16 -.0332(3) .2906(3) .4172(2) .0617(11) Uani d . 1 . C
H16 -.0413(3) .2876(3) .3718(2) .074 Uiso calc R 1 . H
C17 -.0585(4) .3604(3) .4630(3) .0719(13) Uani d . 1 . C
H17 -.0820(4) .4050(3) .4487(3) .086 Uiso calc R 1 . H
C18 -.0487(4) .3637(3) .5291(3) .0778(14) Uani d . 1 . C
H18 -.0648(4) .4111(3) .5600(3) .093 Uiso calc R 1 . H
C19 -.0154(4) .2977(3) .5508(2) .0677(12) Uani d . 1 . C
H19 -.0106(4) .3001(3) .5959(2) .081 Uiso calc R 1 . H
C20 .0111(3) .2279(3) .5061(2) .0547(10) Uani d . 1 . C
C21 .0798(4) .1676(3) .5912(2) .0682(12) Uani d . 1 . C
H21A .0114(4) .1653(3) .6134(2) .082 Uiso calc R 1 . H
H21B .1431(4) .2259(3) .6142(2) .082 Uiso calc R 1 . H
C22 .1233(4) .0887(3) .5926(2) .0702(12) Uani d . 1 . C
H22A .1402(4) .0874(3) .6386(2) .084 Uiso calc R 1 . H
H22B .0620(4) .0309(3) .5661(2) .084 Uiso calc R 1 . H
C23 .2507(5) .0156(3) .5375(3) .0844(14) Uani d . 1 . C
H23A .1796(5) -.0288(3) .5058(3) .101 Uiso calc R 1 . H
H23B .2700(5) -.0102(3) .5729(3) .101 Uiso calc R 1 . H
C24 .3490(5) .0336(4) .5037(3) .101(2) Uani d . 1 . C
H24A .3698(5) -.0227(4) .4888(3) .121 Uiso calc R 1 . H
H24B .4180(5) .0799(4) .5360(3) .121 Uiso calc R 1 . H
C25 .2581(4) -.0031(3) .3857(3) .086(2) Uani d . 1 . C
H25A .1738(4) -.0212(3) .3890(3) .104 Uiso calc R 1 . H
H25B .2839(4) -.0575(3) .3778(3) .104 Uiso calc R 1 . H
C26 .2753(4) .0383(3) .3286(2) .0750(13) Uani d . 1 . C
H26A .3605(4) .0607(3) .3281(2) .090 Uiso calc R 1 . H
H26B .2356(4) -.0091(3) .2858(2) .090 Uiso calc R 1 . H
C27 .1021(4) .0828(3) .3048(2) .0692(12) Uani d . 1 . C
H27A .0603(4) .0261(3) .3136(2) .083 Uiso calc R 1 . H
H27B .0945(4) .0698(3) .2563(2) .083 Uiso calc R 1 . H
C28 .0474(4) .1549(3) .3315(2) .0671(12) Uani d . 1 . C
H28A .0977(4) .2148(3) .3311(2) .080 Uiso calc R 1 . H
H28B -.0315(4) .1406(3) .3042(2) .080 Uiso calc R 1 . H
C29 .7406(4) -.0215(3) -.0444(2) .0601(11) Uani d . 1 . C
C30 .7959(4) -.0878(3) -.0657(2) .0747(13) Uani d . 1 . C
H30 .8471(4) -.0995(3) -.0346(2) .090 Uiso calc R 1 . H
C31 .7745(5) -.1361(4) -.1332(3) .091(2) Uani d . 1 . C
H31 .8132(5) -.1794(4) -.1480(3) .109 Uiso calc R 1 . H
C32 .6971(5) -.1209(4) -.1782(3) .090(2) Uani d . 1 . C
H32 .6821(5) -.1550(4) -.2236(3) .108 Uiso calc R 1 . H
C33 .6397(4) -.0556(4) -.1581(2) .0812(14) Uani d . 1 . C
H33 .5868(4) -.0457(4) -.1895(2) .097 Uiso calc R 1 . H
C34 .6624(4) -.0055(3) -.0904(2) .0627(11) Uani d . 1 . C
C35 .5299(4) .0824(4) -.1042(3) .0874(15) Uani d . 1 . C
H35A .4665(4) .0258(4) -.1306(3) .105 Uiso calc R 1 . H
H35B .5681(4) .1122(4) -.1348(3) .105 Uiso calc R 1 . H
C36 .4800(4) .1448(4) -.0586(3) .095(2) Uani d . 1 . C
H36A .4190(4) .1591(4) -.0848(3) .115 Uiso calc R 1 . H
H36B .4425(4) .1145(4) -.0280(3) .115 Uiso calc R 1 . H
C37 .5411(5) .2827(4) .0347(4) .105(2) Uani d . 1 . C
H37A .4569(5) .2772(4) .0229(4) .126 Uiso calc R 1 . H
H37B .5883(5) .3471(4) .0438(4) .126 Uiso calc R 1 . H
C38 .5598(5) .2562(4) .0969(3) .098(2) Uani d . 1 . C
H38A .5370(5) .2960(4) .1335(3) .118 Uiso calc R 1 . H
H38B .5103(5) .1927(4) .0893(3) .118 Uiso calc R 1 . H
C39 .7089(5) .2390(4) .1735(3) .094(2) Uani d . 1 . C
H39A .6588(5) .1761(4) .1671(3) .113 Uiso calc R 1 . H
H39B .6918(5) .2798(4) .2122(3) .113 Uiso calc R 1 . H
C40 .8386(5) .2461(3) .1857(2) .0861(15) Uani d . 1 . C
H40A .8877(5) .3090(3) .1913(2) .103 Uiso calc R 1 . H
H40B .8585(5) .2321(3) .2271(2) .103 Uiso calc R 1 . H
C41 .8408(4) .0938(3) .1357(2) .0756(13) Uani d . 1 . C
H41A .7611(4) .0731(3) .1455(2) .091 Uiso calc R 1 . H
H41B .8989(4) .0932(3) .1720(2) .091 Uiso calc R 1 . H
C42 .8478(4) .0313(3) .0706(2) .0672(12) Uani d . 1 . C
H42A .9266(4) .0528(3) .0597(2) .081 Uiso calc R 1 . H
H42B .8341(4) -.0311(3) .0731(2) .081 Uiso calc R 1 . H
C43 .7590(4) .4537(3) -.0064(2) .0593(11) Uani d . 1 . C
C44 .7168(4) .5235(3) .0257(2) .0712(12) Uani d . 1 . C
H44 .7406(4) .5514(3) .0722(2) .085 Uiso calc R 1 . H
C45 .6392(4) .5512(3) -.0116(3) .0784(13) Uani d . 1 . C
H45 .6112(4) .5987(3) .0097(3) .094 Uiso calc R 1 . H
C46 .6034(4) .5103(3) -.0787(3) .0771(13) Uani d . 1 . C
H46 .5510(4) .5299(3) -.1034(3) .092 Uiso calc R 1 . H
C47 .6439(4) .4387(3) -.1120(2) .0707(12) Uani d . 1 . C
H47 .6178(4) .4100(3) -.1583(2) .085 Uiso calc R 1 . H
C48 .7229(4) .4110(3) -.0755(2) .0551(10) Uani d . 1 . C
C49 .7313(4) .2868(3) -.1669(2) .0748(13) Uani d . 1 . C
H49A .7292(4) .3223(3) -.1981(2) .090 Uiso calc R 1 . H
H49B .6503(4) .2465(3) -.1710(2) .090 Uiso calc R 1 . H
C50 .8131(5) .2313(4) -.1824(3) .093(2) Uani d . 1 . C
H50A .7858(5) .1904(4) -.2285(3) .112 Uiso calc R 1 . H
H50B .8936(5) .2723(4) -.1785(3) .112 Uiso calc R 1 . H
C51 .9160(5) .1437(5) -.1351(4) .142(3) Uani d D 1 . C
H51A .8863(5) .0805(5) -.1340(4) .170 Uiso calc R 1 . H
H51B .9454(5) .1416(5) -.1768(4) .170 Uiso calc R 1 . H
C52 1.0123(6) .1916(6) -.0821(3) .176(4) Uani d D 1 . C
H52A 1.0509(6) .2517(6) -.0872(3) .211 Uiso calc R 1 . H
H52B 1.0704(6) .1584(6) -.0852(3) .211 Uiso calc R 1 . H
C53 1.0877(7) .2759(6) .0202(4) .147(3) Uani d D 1 . C
H53A 1.1541(7) .2511(6) .0227(4) .176 Uiso calc R 1 . H
H53B 1.1081(7) .3233(6) -.0019(4) .176 Uiso calc R 1 . H
C54 1.0748(5) .3162(5) .0856(4) .136(3) Uani d D 1 . C
H54A 1.1480(5) .3672(5) .1083(4) .164 Uiso calc R 1 . H
H54B 1.0675(5) .2708(5) .1095(4) .164 Uiso calc R 1 . H
C55 1.0052(5) .4457(3) .1050(3) .090(2) Uani d . 1 . C
H55A 1.0603(5) .4661(3) .0768(3) .108 Uiso calc R 1 . H
H55B 1.0454(5) .4763(3) .1519(3) .108 Uiso calc R 1 . H
C56 .8981(5) .4715(3) .0923(2) .0784(14) Uani d . 1 . C
H56A .8463(5) .4571(3) .1235(2) .094 Uiso calc R 1 . H
H56B .9204(5) .5376(3) .0989(2) .094 Uiso calc R 1 . H
C57 1.3120(3) .1321(2) -.2370(2) .0456(9) Uani d . 1 . C
C58 1.3681(3) .0720(3) -.2712(2) .0500(10) Uani d . 1 . C
C59 1.4678(4) .1003(3) -.3013(2) .0627(11) Uani d . 1 . C
C60 1.3275(4) -.0243(4) -.2767(2) .0679(12) Uani d . 1 . C
C61 1.2123(4) .4207(3) -.2434(2) .0541(10) Uani d . 1 . C
C62 1.1170(4) .4427(3) -.2730(2) .0572(11) Uani d . 1 . C
C63 1.1383(5) .5170(3) -.3010(2) .0775(14) Uani d . 1 . C
C64 .9960(5) .3936(4) -.2779(2) .0734(13) Uani d . 1 . C
C65 1.3020(4) .3100(3) -.1811(2) .0606(11) Uani d D 1 . C
H(B) 1.357(3) .3694(19) -.1627(16) .052(11) Uiso d D 1 . H
H(A) 1.276(3) .276(2) -.1498(17) .067(12) Uiso d D 1 . H

loop_
_atom_type_symbol
_atom_type_description
_atom_type_scat_dispersion_real
_atom_type_scat_dispersion_imag
_atom_type_scat_source
C C 0.0033 0.0016 'International Tables Vol C Tables 4.2.6.8 and 6.1.1.4'
H H 0.0000 0.0000 'International Tables Vol C Tables 4.2.6.8 and 6.1.1.4'
N N 0.0061 0.0033 'International Tables Vol C Tables 4.2.6.8 and 6.1.1.4'
O O 0.0106 0.0060 'International Tables Vol C Tables 4.2.6.8 and 6.1.1.4'
S S 0.1246 0.1234 'International Tables Vol C Tables 4.2.6.8 and 6.1.1.4'
Na Na 0.0362 0.0249 'International Tables Vol C Tables 4.2.6.8 and 6.1.1.4'

loop_
_geom_angle_atom_site_label_1
_geom_angle_atom_site_label_2
_geom_angle_atom_site_label_3
_geom_angle
_geom_angle_publ_flag
O3 Na1 O8 80.76(12) ?
O3 Na1 O2 66.9(2) ?
O8 Na1 O2 116.4(2) ?
O3 Na1 O1 118.70(14) ?
O8 Na1 O1 154.49(14) ?
O2 Na1 O1 63.68(14) ?
O3 Na1 O4 67.21(12) ?
O8 Na1 O4 84.00(11) ?
O2 Na1 O4 124.9(2) ?
O1 Na1 O4 117.76(13) ?
O3 Na1 O9 143.76(13) ?
O8 Na1 O9 68.47(11) ?
O2 Na1 O9 144.3(2) ?
O1 Na1 O9 96.64(12) ?
O4 Na1 O9 90.28(10) ?
O3 Na1 O5 105.75(12) ?
O8 Na1 O5 136.32(12) ?
O2 Na1 O5 105.4(2) ?
O1 Na1 O5 58.12(10) ?
O4 Na1 O5 61.02(10) ?
O9 Na1 O5 85.32(10) ?
O13 Na2 O17 87.19(11) ?
O13 Na2 O12 67.23(12) ?
O17 Na2 O12 132.92(13) ?
O13 Na2 O18 146.13(14) ?
O17 Na2 O18 66.84(12) ?
O12 Na2 O18 146.62(14) ?
O13 Na2 O14 64.63(11) ?
O17 Na2 O14 67.97(10) ?
O12 Na2 O14 125.51(12) ?
O18 Na2 O14 84.92(11) ?
O13 Na2 O11 99.36(11) ?
O17 Na2 O11 165.85(12) ?
O12 Na2 O11 61.15(11) ?
O18 Na2 O11 102.01(13) ?
O14 Na2 O11 103.41(11) ?
O13 Na2 O16 84.56(11) ?
O17 Na2 O16 58.45(10) ?
O12 Na2 O16 79.52(11) ?
O18 Na2 O16 98.60(13) ?
O14 Na2 O16 118.77(10) ?
O11 Na2 O16 134.30(11) ?
O13 Na2 O15 94.16(11) ?
O17 Na2 O15 116.12(11) ?
O12 Na2 O15 105.01(11) ?
O18 Na2 O15 79.44(11) ?
O14 Na2 O15 56.02(9) ?
O11 Na2 O15 51.25(9) ?
O16 Na2 O15 174.43(10) ?
C57 S1 C65 102.8(2) ?
C61 S4 C65 103.2(2) ?
C6 O1 C7 119.6(4) ?
C6 O1 Na1 120.5(3) ?
C7 O1 Na1 119.3(3) ?
C8 O2 C9 127.4(5) ?
C8 O2 Na1 120.8(4) ?
C9 O2 Na1 110.2(3) ?
C11 O3 C10 112.2(4) ?
C11 O3 Na1 119.7(3) ?
C10 O3 Na1 117.5(3) ?
C13 O4 C12 113.3(3) ?
C13 O4 Na1 118.0(2) ?
C12 O4 Na1 106.1(3) ?
C1 O5 C14 119.2(3) ?
C1 O5 Na1 115.1(2) ?
C14 O5 Na1 117.8(2) ?
C20 O6 C21 118.5(3) ?
C23 O7 C22 114.4(4) ?
C25 O8 C24 116.1(4) ?
C25 O8 Na1 116.4(3) ?
C24 O8 Na1 126.1(3) ?
C27 O9 C26 112.2(3) ?
C27 O9 Na1 138.1(2) ?
C26 O9 Na1 99.8(2) ?
C15 O10 C28 118.3(3) ?
C34 O11 C35 119.5(4) ?
C34 O11 Na2 113.7(2) ?
C35 O11 Na2 109.5(3) ?
C37 O12 C36 113.9(4) ?
C37 O12 Na2 107.9(3) ?
C36 O12 Na2 121.3(3) ?
C38 O13 C39 112.1(4) ?
C38 O13 Na2 116.3(3) ?
C39 O13 Na2 120.3(3) ?
C41 O14 C40 113.4(3) ?
C41 O14 Na2 124.9(2) ?
C40 O14 Na2 104.7(3) ?
C29 O15 C42 119.1(3) ?
C29 O15 Na2 107.2(2) ?
C42 O15 Na2 111.2(2) ?
C43 O16 C56 120.6(3) ?
C43 O16 Na2 123.2(2) ?
C56 O16 Na2 104.7(2) ?
C55 O17 C54 114.7(4) ?
C55 O17 Na2 127.7(3) ?
C54 O17 Na2 108.9(3) ?
C52 O18 C53 101.1(5) ?
C52 O18 Na2 128.0(3) ?
C53 O18 Na2 112.9(3) ?
C50 O19 C51 115.4(5) ?
C48 O20 C49 119.6(3) ?
O5 C1 C6 114.7(4) ?
O5 C1 C2 125.4(4) ?
C6 C1 C2 119.9(4) ?
C3 C2 C1 118.1(5) ?
C4 C3 C2 122.0(6) ?
C5 C4 C3 119.3(6) ?
C4 C5 C6 119.9(6) ?
C5 C6 O1 123.8(5) ?
C5 C6 C1 120.8(5) ?
O1 C6 C1 115.4(4) ?
O1 C7 C8 114.5(5) ?
O2 C8 C7 120.6(5) ?
O2 C9 C10 114.2(6) ?
O3 C10 C9 108.5(5) ?
O3 C11 C12 108.1(4) ?
O4 C12 C11 112.8(4) ?
O4 C13 C14 108.6(4) ?
O5 C14 C13 106.8(3) ?
C16 C15 O10 126.0(4) ?
C16 C15 C20 119.9(4) ?
O10 C15 C20 114.1(3) ?
C15 C16 C17 120.1(4) ?
C18 C17 C16 119.8(4) ?
C17 C18 C19 120.7(4) ?
C18 C19 C20 120.5(4) ?
O6 C20 C19 125.7(4) ?
O6 C20 C15 115.4(3) ?
C19 C20 C15 118.9(4) ?
O6 C21 C22 106.4(3) ?
O7 C22 C21 108.8(4) ?
O7 C23 C24 108.7(4) ?
C23 C24 O8 115.7(4) ?
O8 C25 C26 107.3(4) ?
O9 C26 C25 110.9(4) ?
O9 C27 C28 109.8(3) ?
O10 C28 C27 106.8(3) ?
O15 C29 C34 114.5(4) ?
O15 C29 C30 125.3(4) ?
C34 C29 C30 120.3(4) ?
C31 C30 C29 119.6(5) ?
C32 C31 C30 120.1(5) ?
C31 C32 C33 121.5(5) ?
C34 C33 C32 118.7(5) ?
O11 C34 C33 126.0(5) ?
O11 C34 C29 114.2(4) ?
C33 C34 C29 119.8(5) ?
O11 C35 C36 106.7(4) ?
O12 C36 C35 109.7(4) ?
O12 C37 C38 113.2(4) ?
O13 C38 C37 108.6(4) ?
O13 C39 C40 108.3(4) ?
O14 C40 C39 111.4(4) ?
O14 C41 C42 108.7(3) ?
O15 C42 C41 106.5(3) ?
O16 C43 C44 123.8(4) ?
O16 C43 C48 115.5(4) ?
C44 C43 C48 120.7(4) ?
C45 C44 C43 119.3(4) ?
C46 C45 C44 120.6(5) ?
C45 C46 C47 120.8(5) ?
C48 C47 C46 119.3(4) ?
O20 C48 C47 126.5(4) ?
O20 C48 C43 114.2(4) ?
C47 C48 C43 119.2(4) ?
O20 C49 C50 107.4(4) ?
O19 C50 C49 111.2(4) ?
C52 C51 O19 117.5(5) ?
C51 C52 O18 115.3(7) ?
C54 C53 O18 113.3(6) ?
C53 C54 O17 116.4(5) ?
O17 C55 C56 110.8(4) ?
O16 C56 C55 108.8(4) ?
C58 C57 S2 124.4(3) yes
C58 C57 S1 112.7(3) yes
S2 C57 S1 122.9(2) yes
C57 C58 C59 123.8(4) yes
C57 C58 C60 120.7(4) yes
C59 C58 C60 115.5(4) yes
N1 C59 C58 179.3(5) yes
N2 C60 C58 177.8(5) yes
C62 C61 S3 123.5(3) yes
C62 C61 S4 113.0(3) yes
S3 C61 S4 123.5(3) yes
C61 C62 C64 123.2(4) yes
C61 C62 C63 121.1(4) yes
C64 C62 C63 115.8(4) yes
N3 C63 C62 177.2(6) yes
N4 C64 C62 178.0(5) yes
S4 C65 S1 116.0(2) yes

loop_
_geom_bond_atom_site_label_1
_geom_bond_atom_site_label_2
_geom_bond_site_symmetry_2
_geom_bond_distance
_geom_bond_publ_flag
Na1 O3 . 2.443(4) yes
Na1 O8 . 2.467(4) yes
Na1 O2 . 2.476(4) yes
Na1 O1 . 2.539(4) yes
Na1 O4 . 2.592(3) yes
Na1 O9 . 2.594(3) yes
Na1 O5 . 2.673(3) yes
Na2 O13 . 2.511(4) yes
Na2 O17 . 2.524(3) yes
Na2 O12 . 2.572(4) yes
Na2 O18 . 2.601(4) yes
Na2 O14 . 2.768(4) yes
Na2 O11 . 2.773(4) yes
Na2 O16 . 2.937(3) yes
Na2 O15 . 3.004(3) yes
S1 C57 . 1.769(4) yes
S1 C65 . 1.796(4) yes
S2 C57 . 1.667(4) yes
S3 C61 . 1.671(4) yes
S4 C61 . 1.774(4) yes
S4 C65 . 1.791(5) yes
O1 C6 . 1.367(5) ?
O1 C7 . 1.394(5) ?
O2 C8 . 1.339(4) ?
O2 C9 . 1.376(7) ?
O3 C11 . 1.413(6) ?
O3 C10 . 1.419(6) ?
O4 C13 . 1.404(5) ?
O4 C12 . 1.436(5) ?
O5 C1 . 1.369(5) ?
O5 C14 . 1.428(4) ?
O6 C20 . 1.363(4) ?
O6 C21 . 1.427(4) ?
O7 C23 . 1.399(5) ?
O7 C22 . 1.406(5) ?
O8 C25 . 1.413(5) ?
O8 C24 . 1.449(5) ?
O9 C27 . 1.428(5) ?
O9 C26 . 1.441(5) ?
O10 C15 . 1.369(4) ?
O10 C28 . 1.429(4) ?
O11 C34 . 1.368(5) ?
O11 C35 . 1.413(5) ?
O12 C37 . 1.418(6) ?
O12 C36 . 1.418(5) ?
O13 C38 . 1.419(6) ?
O13 C39 . 1.437(6) ?
O14 C41 . 1.399(5) ?
O14 C40 . 1.430(5) ?
O15 C29 . 1.365(5) ?
O15 C42 . 1.422(5) ?
O16 C43 . 1.355(5) ?
O16 C56 . 1.401(5) ?
O17 C55 . 1.391(5) ?
O17 C54 . 1.418(6) ?
O18 C52 . 1.376(6) ?
O18 C53 . 1.391(8) ?
O19 C50 . 1.414(6) ?
O19 C51 . 1.424(6) ?
O20 C48 . 1.360(4) ?
O20 C49 . 1.399(5) ?
N1 C59 . 1.142(5) yes
N2 C60 . 1.142(5) yes
N3 C63 . 1.148(5) yes
N4 C64 . 1.136(6) yes
C1 C6 . 1.375(6) ?
C1 C2 . 1.381(6) ?
C2 C3 . 1.376(7) ?
C3 C4 . 1.362(8) ?
C4 C5 . 1.369(8) ?
C5 C6 . 1.363(6) ?
C7 C8 . 1.373(7) ?
C9 C10 . 1.435(8) ?
C11 C12 . 1.488(7) ?
C13 C14 . 1.475(6) ?
C15 C16 . 1.376(5) ?
C15 C20 . 1.398(5) ?
C16 C17 . 1.382(6) ?
C17 C18 . 1.363(6) ?
C18 C19 . 1.372(6) ?
C19 C20 . 1.378(5) ?
C21 C22 . 1.480(6) ?
C23 C24 . 1.424(6) ?
C25 C26 . 1.513(6) ?
C27 C28 . 1.476(5) ?
C29 C34 . 1.381(6) ?
C29 C30 . 1.384(6) ?
C30 C31 . 1.373(6) ?
C31 C32 . 1.353(7) ?
C32 C33 . 1.386(7) ?
C33 C34 . 1.382(6) ?
C35 C36 . 1.476(7) ?
C37 C38 . 1.481(7) ?
C39 C40 . 1.491(7) ?
C41 C42 . 1.482(6) ?
C43 C44 . 1.379(5) ?
C43 C48 . 1.383(5) ?
C44 C45 . 1.374(6) ?
C45 C46 . 1.345(6) ?
C46 C47 . 1.397(6) ?
C47 C48 . 1.375(6) ?
C49 C50 . 1.481(6) ?
C51 C52 . 1.377(5) ?
C53 C54 . 1.392(5) ?
C55 C56 . 1.450(6) ?
C57 C58 . 1.396(5) yes
C58 C59 . 1.413(6) yes
C58 C60 . 1.431(6) yes
C61 C62 . 1.395(5) yes
C62 C64 . 1.400(7) yes
C62 C63 . 1.419(6) yes

loop_
_geom_torsion_atom_site_label_1
_geom_torsion_atom_site_label_2
_geom_torsion_atom_site_label_3
_geom_torsion_atom_site_label_4
_geom_torsion
O3 Na1 O1 C6 123.8(3)
O8 Na1 O1 C6 -100.0(4)
O2 Na1 O1 C6 163.4(4)
O4 Na1 O1 C6 45.9(4)
O9 Na1 O1 C6 -47.9(3)
O5 Na1 O1 C6 32.4(3)
O3 Na1 O1 C7 -46.6(4)
O8 Na1 O1 C7 89.6(5)
O2 Na1 O1 C7 -6.9(4)
O4 Na1 O1 C7 -124.4(3)
O9 Na1 O1 C7 141.7(4)
O5 Na1 O1 C7 -138.0(4)
O3 Na1 O2 C8 143.4(6)
O8 Na1 O2 C8 -150.6(5)
O1 Na1 O2 C8 0.9(5)
O4 Na1 O2 C8 107.7(6)
O9 Na1 O2 C8 -61.3(7)
O5 Na1 O2 C8 42.5(6)
O3 Na1 O2 C9 -23.4(5)
O8 Na1 O2 C9 42.6(6)
O1 Na1 O2 C9 -165.9(6)
O4 Na1 O2 C9 -59.2(6)
O9 Na1 O2 C9 131.9(5)
O5 Na1 O2 C9 -124.3(5)
O8 Na1 O3 C11 90.5(4)
O2 Na1 O3 C11 -145.5(4)
O1 Na1 O3 C11 -107.1(4)
O4 Na1 O3 C11 3.2(4)
O9 Na1 O3 C11 58.8(4)
O5 Na1 O3 C11 -45.2(4)
O8 Na1 O3 C10 -127.4(3)
O2 Na1 O3 C10 -3.4(4)
O1 Na1 O3 C10 35.0(4)
O4 Na1 O3 C10 145.3(4)
O9 Na1 O3 C10 -159.1(3)
O5 Na1 O3 C10 96.9(3)
O3 Na1 O4 C13 -103.2(3)
O8 Na1 O4 C13 174.4(3)
O2 Na1 O4 C13 -67.5(3)
O1 Na1 O4 C13 8.4(3)
O9 Na1 O4 C13 106.0(3)
O5 Na1 O4 C13 21.5(3)
O3 Na1 O4 C12 25.1(3)
O8 Na1 O4 C12 -57.4(3)
O2 Na1 O4 C12 60.7(4)
O1 Na1 O4 C12 136.6(3)
O9 Na1 O4 C12 -125.7(3)
O5 Na1 O4 C12 149.8(3)
O3 Na1 O5 C1 -147.4(3)
O8 Na1 O5 C1 119.5(3)
O2 Na1 O5 C1 -77.6(3)
O1 Na1 O5 C1 -33.1(3)
O4 Na1 O5 C1 160.6(3)
O9 Na1 O5 C1 67.7(3)
O3 Na1 O5 C14 63.7(3)
O8 Na1 O5 C14 -29.4(3)
O2 Na1 O5 C14 133.5(3)
O1 Na1 O5 C14 178.0(3)
O4 Na1 O5 C14 11.8(3)
O9 Na1 O5 C14 -81.2(3)
O3 Na1 O8 C25 -157.7(3)
O2 Na1 O8 C25 143.9(3)
O1 Na1 O8 C25 60.2(4)
O4 Na1 O8 C25 -89.9(3)
O9 Na1 O8 C25 2.8(3)
O5 Na1 O8 C25 -54.6(4)
O3 Na1 O8 C24 36.3(3)
O2 Na1 O8 C24 -22.0(4)
O1 Na1 O8 C24 -105.7(4)
O4 Na1 O8 C24 104.2(3)
O9 Na1 O8 C24 -163.2(4)
O5 Na1 O8 C24 139.5(3)
O3 Na1 O9 C27 140.8(4)
O8 Na1 O9 C27 106.9(4)
O2 Na1 O9 C27 1.3(5)
O1 Na1 O9 C27 -51.7(4)
O4 Na1 O9 C27 -169.7(4)
O5 Na1 O9 C27 -108.8(4)
O3 Na1 O9 C26 0.8(3)
O8 Na1 O9 C26 -33.1(2)
O2 Na1 O9 C26 -138.7(3)
O1 Na1 O9 C26 168.4(2)
O4 Na1 O9 C26 50.4(2)
O5 Na1 O9 C26 111.2(2)
O13 Na2 O11 C34 -137.4(3)
O17 Na2 O11 C34 -20.6(6)
O12 Na2 O11 C34 165.2(3)
O18 Na2 O11 C34 16.2(3)
O14 Na2 O11 C34 -71.4(3)
O16 Na2 O11 C34 131.1(3)
O15 Na2 O11 C34 -49.6(3)
O13 Na2 O11 C35 86.1(3)
O17 Na2 O11 C35 -157.1(5)
O12 Na2 O11 C35 28.7(3)
O18 Na2 O11 C35 -120.4(3)
O14 Na2 O11 C35 152.1(3)
O16 Na2 O11 C35 -5.4(4)
O15 Na2 O11 C35 173.9(3)
O13 Na2 O12 C37 22.2(3)
O17 Na2 O12 C37 -40.3(3)
O18 Na2 O12 C37 -156.1(3)
O14 Na2 O12 C37 51.7(3)
O11 Na2 O12 C37 137.8(3)
O16 Na2 O12 C37 -66.3(3)
O15 Na2 O12 C37 110.4(3)
O13 Na2 O12 C36 -111.8(4)
O17 Na2 O12 C36 -174.2(3)
O18 Na2 O12 C36 70.0(4)
O14 Na2 O12 C36 -82.2(4)
O11 Na2 O12 C36 3.9(3)
O16 Na2 O12 C36 159.8(4)
O15 Na2 O12 C36 -23.5(4)
O17 Na2 O13 C38 146.9(3)
O12 Na2 O13 C38 7.5(3)
O18 Na2 O13 C38 -174.3(3)
O14 Na2 O13 C38 -146.2(3)
O11 Na2 O13 C38 -45.7(3)
O16 Na2 O13 C38 88.4(3)
O15 Na2 O13 C38 -97.1(3)
O17 Na2 O13 C39 -72.1(3)
O12 Na2 O13 C39 148.5(3)
O18 Na2 O13 C39 -33.3(4)
O14 Na2 O13 C39 -5.2(3)
O11 Na2 O13 C39 95.3(3)
O16 Na2 O13 C39 -130.6(3)
O15 Na2 O13 C39 43.9(3)
O13 Na2 O14 C41 107.5(3)
O17 Na2 O14 C41 -154.9(3)
O12 Na2 O14 C41 77.3(4)
O18 Na2 O14 C41 -87.8(3)
O11 Na2 O14 C41 13.3(3)
O16 Na2 O14 C41 175.1(3)
O15 Na2 O14 C41 -7.1(3)
O13 Na2 O14 C40 -25.7(3)
O17 Na2 O14 C40 72.0(3)
O12 Na2 O14 C40 -55.9(3)
O18 Na2 O14 C40 139.0(3)
O11 Na2 O14 C40 -119.8(3)
O16 Na2 O14 C40 42.0(3)
O15 Na2 O14 C40 -140.3(3)
O13 Na2 O15 C29 145.7(2)
O17 Na2 O15 C29 -125.4(2)
O12 Na2 O15 C29 78.2(3)
O18 Na2 O15 C29 -67.9(3)
O14 Na2 O15 C29 -158.8(3)
O11 Na2 O15 C29 47.0(2)
O16 Na2 O15 C29 -137.7(11)
O13 Na2 O15 C42 -82.6(3)
O17 Na2 O15 C42 6.3(3)
O12 Na2 O15 C42 -150.1(3)
O18 Na2 O15 C42 63.9(3)
O14 Na2 O15 C42 -27.1(2)
O11 Na2 O15 C42 178.8(3)
O16 Na2 O15 C42 -6.0(12)
O13 Na2 O16 C43 -86.4(3)
O17 Na2 O16 C43 -176.4(3)
O12 Na2 O16 C43 -18.6(3)
O18 Na2 O16 C43 127.6(3)
O14 Na2 O16 C43 -143.5(3)
O11 Na2 O16 C43 11.4(4)
O15 Na2 O16 C43 -163.4(10)
O13 Na2 O16 C56 56.8(3)
O17 Na2 O16 C56 -33.3(3)
O12 Na2 O16 C56 124.6(3)
O18 Na2 O16 C56 -89.2(3)
O14 Na2 O16 C56 -0.3(3)
O11 Na2 O16 C56 154.6(3)
O15 Na2 O16 C56 -20.2(12)
O13 Na2 O17 C55 -78.8(4)
O12 Na2 O17 C55 -23.9(4)
O18 Na2 O17 C55 123.5(4)
O14 Na2 O17 C55 -142.5(4)
O11 Na2 O17 C55 163.0(5)
O16 Na2 O17 C55 6.5(4)
O15 Na2 O17 C55 -172.1(4)
O13 Na2 O17 C54 135.9(4)
O12 Na2 O17 C54 -169.2(4)
O18 Na2 O17 C54 -21.8(4)
O14 Na2 O17 C54 72.2(4)
O11 Na2 O17 C54 17.7(7)
O16 Na2 O17 C54 -138.8(4)
O15 Na2 O17 C54 42.6(4)
O13 Na2 O18 C52 -172.2(5)
O17 Na2 O18 C52 -129.3(6)
O12 Na2 O18 C52 4.8(7)
O14 Na2 O18 C52 162.5(6)
O11 Na2 O18 C52 59.8(6)
O16 Na2 O18 C52 -79.2(6)
O15 Na2 O18 C52 106.1(6)
O13 Na2 O18 C53 -45.6(5)
O17 Na2 O18 C53 -2.8(4)
O12 Na2 O18 C53 131.4(4)
O14 Na2 O18 C53 -71.0(4)
O11 Na2 O18 C53 -173.6(4)
O16 Na2 O18 C53 47.4(4)
O15 Na2 O18 C53 -127.3(4)
C14 O5 C1 C6 -178.4(4)
Na1 O5 C1 C6 33.2(4)
C14 O5 C1 C2 -0.5(6)
Na1 O5 C1 C2 -148.9(4)
O5 C1 C2 C3 -177.7(4)
C6 C1 C2 C3 0.1(7)
C1 C2 C3 C4 -0.7(9)
C2 C3 C4 C5 0.3(10)
C3 C4 C5 C6 0.7(9)
C4 C5 C6 O1 -177.8(5)
C4 C5 C6 C1 -1.3(8)
C7 O1 C6 C5 -42.6(7)
Na1 O1 C6 C5 147.0(4)
C7 O1 C6 C1 140.7(4)
Na1 O1 C6 C1 -29.7(5)
O5 C1 C6 C5 178.8(4)
C2 C1 C6 C5 0.8(7)
O5 C1 C6 O1 -4.4(6)
C2 C1 C6 O1 177.6(4)
C6 O1 C7 C8 -158.3(5)
Na1 O1 C7 C8 12.2(7)
C9 O2 C8 C7 169.7(7)
Na1 O2 C8 C7 5.4(10)
O1 C7 C8 O2 -11.5(10)
C8 O2 C9 C10 -115.5(8)
Na1 O2 C9 C10 50.3(7)
C11 O3 C10 C9 173.2(5)
Na1 O3 C10 C9 28.4(6)
O2 C9 C10 O3 -52.9(7)
C10 O3 C11 C12 -174.1(4)
Na1 O3 C11 C12 -30.1(6)
C13 O4 C12 C11 78.4(5)
Na1 O4 C12 C11 -52.5(5)
O3 C11 C12 O4 56.7(6)
C12 O4 C13 C14 -176.1(4)
Na1 O4 C13 C14 -51.3(4)
C1 O5 C14 C13 172.2(3)
Na1 O5 C14 C13 -40.2(4)
O4 C13 C14 O5 57.7(4)
C28 O10 C15 C16 6.8(6)
C28 O10 C15 C20 -172.4(4)
O10 C15 C16 C17 -176.5(4)
C20 C15 C16 C17 2.7(6)
C15 C16 C17 C18 -1.2(6)
C16 C17 C18 C19 -0.7(7)
C17 C18 C19 C20 1.2(7)
C21 O6 C20 C19 -12.8(6)
C21 O6 C20 C15 166.8(3)
C18 C19 C20 O6 179.8(4)
C18 C19 C20 C15 0.2(6)
C16 C15 C20 O6 178.3(3)
O10 C15 C20 O6 -2.5(5)
C16 C15 C20 C19 -2.1(6)
O10 C15 C20 C19 177.1(4)
C20 O6 C21 C22 -174.6(3)
C23 O7 C22 C21 -154.3(4)
O6 C21 C22 O7 65.3(4)
C22 O7 C23 C24 171.8(4)
O7 C23 C24 O8 -64.4(6)
C25 O8 C24 C23 -77.3(6)
Na1 O8 C24 C23 88.7(5)
C24 O8 C25 C26 -165.1(4)
Na1 O8 C25 C26 27.5(4)
C27 O9 C26 C25 -88.7(4)
Na1 O9 C26 C25 63.7(4)
O8 C25 C26 O9 -65.6(5)
C26 O9 C27 C28 162.3(3)
Na1 O9 C27 C28 25.5(6)
C15 O10 C28 C27 171.5(3)
O9 C27 C28 O10 -71.9(4)
C42 O15 C29 C34 -171.3(3)
Na2 O15 C29 C34 -44.1(4)
C42 O15 C29 C30 8.3(6)
Na2 O15 C29 C30 135.5(4)
O15 C29 C30 C31 -178.2(4)
C34 C29 C30 C31 1.4(7)
C29 C30 C31 C32 -1.9(7)
C30 C31 C32 C33 1.3(8)
C31 C32 C33 C34 -0.2(7)
C35 O11 C34 C33 4.0(6)
Na2 O11 C34 C33 -127.8(4)
C35 O11 C34 C29 -177.1(4)
Na2 O11 C34 C29 51.1(4)
C32 C33 C34 O11 178.5(4)
C32 C33 C34 C29 -0.4(6)
O15 C29 C34 O11 0.4(5)
C30 C29 C34 O11 -179.2(4)
O15 C29 C34 C33 179.4(4)
C30 C29 C34 C33 -0.3(6)
C34 O11 C35 C36 169.6(4)
Na2 O11 C35 C36 -56.8(4)
C37 O12 C36 C35 -166.2(4)
Na2 O12 C36 C35 -34.7(5)
O11 C35 C36 O12 60.9(5)
C36 O12 C37 C38 86.5(5)
Na2 O12 C37 C38 -51.2(5)
C39 O13 C38 C37 -178.9(4)
Na2 O13 C38 C37 -34.8(5)
O12 C37 C38 O13 59.2(6)
C38 O13 C39 C40 177.1(4)
Na2 O13 C39 C40 34.6(5)
C41 O14 C40 C39 -84.2(5)
Na2 O14 C40 C39 55.1(4)
O13 C39 C40 O14 -62.3(5)
C40 O14 C41 C42 168.6(4)
Na2 O14 C41 C42 38.8(5)
C29 O15 C42 C41 -178.1(3)
Na2 O15 C42 C41 56.6(4)
O14 C41 C42 O15 -62.2(5)
C56 O16 C43 C44 -12.6(6)
Na2 O16 C43 C44 125.1(4)
C56 O16 C43 C48 167.3(4)
Na2 O16 C43 C48 -55.0(4)
O16 C43 C44 C45 179.1(4)
C48 C43 C44 C45 -0.8(7)
C43 C44 C45 C46 0.7(7)
C44 C45 C46 C47 0.2(7)
C45 C46 C47 C48 -1.0(7)
C49 O20 C48 C47 -14.1(6)
C49 O20 C48 C43 168.6(4)
C46 C47 C48 O20 -176.2(4)
C46 C47 C48 C43 1.0(6)
O16 C43 C48 O20 -2.5(5)
C44 C43 C48 O20 177.4(4)
O16 C43 C48 C47 -180.0(4)
C44 C43 C48 C47 -0.1(6)
C48 O20 C49 C50 174.3(4)
C51 O19 C50 C49 -162.6(4)
O20 C49 C50 O19 60.5(5)
C50 O19 C51 C52 99.4(8)
O19 C51 C52 O18 54.6(11)
C53 O18 C52 C51 -162.9(7)
Na2 O18 C52 C51 -31.9(10)
C52 O18 C53 C54 168.1(6)
Na2 O18 C53 C54 28.3(7)
O18 C53 C54 O17 -54.3(9)
C55 O17 C54 C53 -101.1(7)
Na2 O17 C54 C53 49.1(8)
C54 O17 C55 C56 164.7(5)
Na2 O17 C55 C56 21.0(6)
C43 O16 C56 C55 -158.1(4)
Na2 O16 C56 C55 57.6(4)
O17 C55 C56 O16 -55.4(5)
C65 S1 C57 C58 -172.8(3)
C65 S1 C57 S2 7.6(3)
S2 C57 C58 C59 -179.3(3)
S1 C57 C58 C59 1.2(5)
S2 C57 C58 C60 -0.4(5)
S1 C57 C58 C60 -179.9(3)
C57 C58 C59 N1 -9.E1(4)
C60 C58 C59 N1 9.E1(4)
C57 C58 C60 N2 -120.(12)
C59 C58 C60 N2 59.(13)
C65 S4 C61 C62 -177.9(3)
C65 S4 C61 S3 2.9(3)
S3 C61 C62 C64 -175.3(3)
S4 C61 C62 C64 5.4(5)
S3 C61 C62 C63 5.4(5)
S4 C61 C62 C63 -173.9(3)
C61 C62 C63 N3 -18.E1(10)
C64 C62 C63 N3 4.(10)
C61 C62 C64 N4 17.E1(10)
C63 C62 C64 N4 -7.(15)
C61 S4 C65 S1 -89.1(3)
C57 S1 C65 S4 -88.7(3)

loop_
_cod_related_entry_id
_cod_related_entry_database
_cod_related_entry_code
1 ChemSpider 21137750
